data_7053878
loop_
_publ_author_name
'Hasegawa, Miki'
'Ohtsu, Hideki'
'Kodama, Daisuke'
'Kasai, Takeshi'
'Sakurai, Shoya'
'Ishii, Ayumi'
'Suzuki, Kengo'

_publ_section_title
;
 Luminescence behaviour in acetonitrile and in the solid state of a series
 of lanthanide complexes with a single helical ligand
;
_journal_issue 3
_journal_name_full 'New Journal of Chemistry'
_journal_page_first 1225
_journal_paper_doi 10.1039/c3nj00910f
_journal_volume 38
_journal_year 2014
_chemical_formula_sum 'C26 H23 F6 Gd N9 O6 P'
_chemical_formula_weight 859.75
_chemical_name_systematic
; 
 ? 
;
_space_group_IT_number 2
_symmetry_cell_setting triclinic
_symmetry_space_group_name_Hall '-P 1'
_symmetry_space_group_name_H-M 'P -1'
_atom_sites_solution_hydrogens geom
_atom_sites_solution_primary direct
_atom_sites_solution_secondary difmap
_audit_creation_method SHELXL-97
_cell_angle_alpha 112.0360(10)
_cell_angle_beta 104.2970(10)
_cell_angle_gamma 91.8260(10)
_cell_formula_units_Z 2
_cell_length_a 9.0151(7)
_cell_length_b 12.2140(9)
_cell_length_c 16.1835(12)
_cell_measurement_reflns_used 8564
_cell_measurement_temperature 100
_cell_measurement_theta_max 27.40
_cell_measurement_theta_min 2.35
_cell_volume 1585.2(2)
_computing_cell_refinement 'Bruker SAINT'
_computing_data_collection 'Bruker APEX2'
_computing_data_reduction 'Bruker SAINT'
_computing_molecular_graphics 'Bruker SHELXTL'
_computing_publication_material 'Bruker SHELXTL'
_computing_structure_refinement 'SHELXL-97 (Sheldrick, 2008)'
_computing_structure_solution 'SHELXS-97 (Sheldrick, 2008)'
_diffrn_ambient_temperature 100
_diffrn_detector_area_resol_mean 8.333
_diffrn_measured_fraction_theta_full 0.971
_diffrn_measured_fraction_theta_max 0.971
_diffrn_measurement_device_type 'Bruker APEX-II CCD'
_diffrn_measurement_method '\f and \w scans'
_diffrn_radiation_monochromator graphite
_diffrn_radiation_source 'fine-focus sealed tube'
_diffrn_radiation_type MoK\a
_diffrn_radiation_wavelength 0.71073
_diffrn_reflns_av_R_equivalents 0.0272
_diffrn_reflns_av_sigmaI/netI 0.0356
_diffrn_reflns_limit_h_max 11
_diffrn_reflns_limit_h_min -11
_diffrn_reflns_limit_k_max 15
_diffrn_reflns_limit_k_min -15
_diffrn_reflns_limit_l_max 20
_diffrn_reflns_limit_l_min -20
_diffrn_reflns_number 17967
_diffrn_reflns_theta_full 27.56
_diffrn_reflns_theta_max 27.56
_diffrn_reflns_theta_min 1.41
_exptl_absorpt_coefficient_mu 2.234
_exptl_absorpt_correction_T_max 0.8075
_exptl_absorpt_correction_T_min 0.6893
_exptl_absorpt_correction_type empirical
_exptl_absorpt_process_details
; 
SADABS Sheldrick 1996 
;
_exptl_crystal_colour colorless
_exptl_crystal_density_diffrn 1.801
_exptl_crystal_density_method 'not measured'
_exptl_crystal_description block
_exptl_crystal_F_000 846
_exptl_crystal_size_max 0.18
_exptl_crystal_size_mid 0.16
_exptl_crystal_size_min 0.10
_refine_diff_density_max 2.311
_refine_diff_density_min -1.227
_refine_diff_density_rms 0.122
_refine_ls_extinction_method none
_refine_ls_goodness_of_fit_ref 1.061
_refine_ls_hydrogen_treatment constr
_refine_ls_matrix_type full
_refine_ls_number_parameters 443
_refine_ls_number_reflns 7105
_refine_ls_number_restraints 18
_refine_ls_restrained_S_all 1.108
_refine_ls_R_factor_all 0.0366
_refine_ls_R_factor_gt 0.0325
_refine_ls_shift/su_max 0.001
_refine_ls_shift/su_mean 0.000
_refine_ls_structure_factor_coef Fsqd
_refine_ls_weighting_details 'calc w=1/[\s^2^(Fo^2^)+(0.0411P)^2^+3.4490P] where P=(Fo^2^+2Fc^2^)/3'
_refine_ls_weighting_scheme calc
_refine_ls_wR_factor_gt 0.0821
_refine_ls_wR_factor_ref 0.0841
_reflns_number_gt 6505
_reflns_number_total 7105
_reflns_threshold_expression >2sigma(I)
_cod_data_source_file c3nj00910f.txt
_cod_data_source_block Gd_enbpy2_NO3_PF6
_cod_depositor_comments
;
The following automatic conversions were performed:

'_symmetry_cell_setting' value 'Triclinic' changed to 'triclinic'
according to
/usr/data/users/saulius/automatic-downloads/current/RSC/lib/dictionaries/cif_core.dic
dictionary named 'cif_core.dic' version 2.4.2 from 2011-04-26.

Automatic conversion script
Id: cif_fix_values 2281 2013-09-26 08:29:07Z andrius 
;
_cod_original_sg_symbol_H-M P-1
_cod_database_code 7053878

loop_
_symmetry_equiv_pos_as_xyz
'x, y, z'
'-x, -y, -z'

loop_
_atom_site_label
_atom_site_type_symbol
_atom_site_fract_x
_atom_site_fract_y
_atom_site_fract_z
_atom_site_U_iso_or_equiv
_atom_site_adp_type
_atom_site_occupancy
_atom_site_symmetry_multiplicity
_atom_site_calc_flag
_atom_site_refinement_flags
_atom_site_disorder_assembly
_atom_site_disorder_group
C1 C 0.5188(4) 0.5705(3) 0.2562(3) 0.0208(8) Uani 1 1 d . A 6
H1 H 0.5028 0.5248 0.2903 0.025 Uiso 1 1 calc R A 6
C2 C 0.4569(5) 0.6759(4) 0.2726(3) 0.0241(8) Uani 1 1 d . A 6
H2 H 0.3986 0.7013 0.3163 0.029 Uiso 1 1 calc R A 6
C3 C 0.4814(5) 0.7436(4) 0.2244(3) 0.0269(9) Uani 1 1 d . A 6
H3 H 0.4432 0.8179 0.2358 0.032 Uiso 1 1 calc R A 6
C4 C 0.5624(4) 0.7018(4) 0.1592(3) 0.0228(8) Uani 1 1 d . A 6
H4 H 0.5789 0.7464 0.1244 0.027 Uiso 1 1 calc R A 6
C5 C 0.6198(4) 0.5937(3) 0.1448(3) 0.0178(7) Uani 1 1 d . A 6
C6 C 0.7007(4) 0.5404(3) 0.0724(3) 0.0181(7) Uani 1 1 d . A 6
C7 C 0.7248(4) 0.5949(4) 0.0143(3) 0.0229(8) Uani 1 1 d . A 6
H7 H 0.6966 0.6720 0.0232 0.028 Uiso 1 1 calc R A 6
C8 C 0.7902(4) 0.5358(4) -0.0567(3) 0.0240(8) Uani 1 1 d . A 6
H8 H 0.8062 0.5712 -0.0975 0.029 Uiso 1 1 calc R A 6
C9 C 0.8318(4) 0.4245(4) -0.0667(3) 0.0240(8) Uani 1 1 d . A 6
H9 H 0.8744 0.3811 -0.1156 0.029 Uiso 1 1 calc R A 6
C10 C 0.8100(4) 0.3775(4) -0.0043(2) 0.0201(8) Uani 1 1 d . A 6
C11 C 0.8540(4) 0.2604(4) -0.0099(3) 0.0216(8) Uani 1 1 d . A 6
H11 H 0.8870 0.2107 -0.0613 0.026 Uiso 1 1 calc R A 6
C12 C 0.8824(5) 0.1067(3) 0.0452(3) 0.0250(8) Uani 1 1 d . A 6
H12A H 0.9854 0.1119 0.0873 0.030 Uiso 1 1 calc R A 6
H12B H 0.8829 0.0581 -0.0193 0.030 Uiso 1 1 calc R A 6
C13 C 0.7575(5) 0.0501(4) 0.0712(3) 0.0262(9) Uani 1 1 d . A 6
H13A H 0.6566 0.0349 0.0243 0.031 Uiso 1 1 calc R A 6
H13B H 0.7837 -0.0268 0.0740 0.031 Uiso 1 1 calc R A 6
C14 C 0.7449(5) 0.0942(4) 0.2237(3) 0.0243(8) Uani 1 1 d . A 6
H14 H 0.7425 0.0113 0.2101 0.029 Uiso 1 1 calc R A 6
C15 C 0.7431(4) 0.1782(4) 0.3166(3) 0.0225(8) Uani 1 1 d . A 6
C16 C 0.7234(5) 0.1381(4) 0.3836(3) 0.0305(9) Uani 1 1 d . A 6
H16 H 0.7121 0.0555 0.3713 0.037 Uiso 1 1 calc R A 6
C17 C 0.7208(6) 0.2228(4) 0.4688(3) 0.0335(10) Uani 1 1 d . A 6
H17 H 0.7052 0.1987 0.5158 0.040 Uiso 1 1 calc R A 6
C18 C 0.7410(5) 0.3415(4) 0.4850(3) 0.0290(9) Uani 1 1 d . A 6
H18 H 0.7381 0.4002 0.5429 0.035 Uiso 1 1 calc R A 6
C19 C 0.7660(4) 0.3758(4) 0.4155(3) 0.0218(8) Uani 1 1 d . A 6
C20 C 0.8025(4) 0.5020(4) 0.4301(3) 0.0212(8) Uani 1 1 d . A 6
C21 C 0.8114(5) 0.5968(4) 0.5135(3) 0.0281(9) Uani 1 1 d . A 6
H21 H 0.7883 0.5824 0.5631 0.034 Uiso 1 1 calc R A 6
C22 C 0.8539(5) 0.7114(4) 0.5238(3) 0.0338(10) Uani 1 1 d . A 6
H22 H 0.8607 0.7768 0.5804 0.041 Uiso 1 1 calc R A 6
C23 C 0.8866(5) 0.7303(4) 0.4510(3) 0.0286(9) Uani 1 1 d . A 6
H23 H 0.9164 0.8086 0.4567 0.034 Uiso 1 1 calc R A 6
C24 C 0.8751(4) 0.6330(3) 0.3697(3) 0.0222(8) Uani 1 1 d . A 6
H24 H 0.8980 0.6462 0.3197 0.027 Uiso 1 1 calc R A 6
C25 C 0.3643(5) 0.0537(4) 0.2085(3) 0.0271(9) Uani 1 1 d . B 6
C26 C 0.3100(6) 0.1467(4) 0.2777(4) 0.0382(11) Uani 1 1 d . B 6
H26A H 0.3320 0.1330 0.3352 0.057 Uiso 1 1 calc R B 6
H26B H 0.1983 0.1445 0.2541 0.057 Uiso 1 1 calc R B 6
H26C H 0.3632 0.2248 0.2901 0.057 Uiso 1 1 calc R B 6
F1 F 0.0143(6) 0.7365(4) 0.2361(4) 0.1013(16) Uani 1 1 d U C 6
F2 F 0.1022(5) 0.8752(5) 0.3796(3) 0.1010(16) Uani 1 1 d U C 6
F3 F 0.0408(4) 1.0183(3) 0.3220(3) 0.0601(10) Uani 1 1 d . C 6
F4 F -0.0422(7) 0.8772(5) 0.1822(3) 0.1031(17) Uani 1 1 d . C 6
F5 F -0.1328(4) 0.8678(3) 0.2960(2) 0.0526(8) Uani 1 1 d . C 6
F6 F 0.1979(5) 0.8867(4) 0.2663(4) 0.0845(14) Uani 1 1 d U C 6
Gd1 Gd 0.75723(2) 0.351637(15) 0.191521(12) 0.01509(6) Uani 1 1 d . A 6
N1 N 0.6008(4) 0.5292(3) 0.1945(2) 0.0175(6) Uani 1 1 d . A 6
N2 N 0.7458(3) 0.4343(3) 0.0647(2) 0.0173(6) Uani 1 1 d . A 6
N3 N 0.8475(4) 0.2264(3) 0.0540(2) 0.0208(7) Uani 1 1 d . A 6
N4 N 0.7497(4) 0.1336(3) 0.1620(2) 0.0210(7) Uani 1 1 d . A 6
N5 N 0.7638(4) 0.2943(3) 0.3317(2) 0.0195(6) Uani 1 1 d . A 6
N6 N 0.8331(4) 0.5206(3) 0.3580(2) 0.0193(6) Uani 1 1 d . A 6
N7 N 0.4289(4) 0.2555(3) 0.1199(2) 0.0190(6) Uani 1 1 d . A 6
N8 N 1.0923(4) 0.4153(3) 0.2565(2) 0.0208(7) Uani 1 1 d . A 6
N9 N 0.4077(5) -0.0190(3) 0.1556(3) 0.0340(9) Uani 1 1 d . B 6
O1 O 0.5119(3) 0.2484(2) 0.06531(18) 0.0226(6) Uani 1 1 d . A 6
O2 O 0.4998(3) 0.3010(2) 0.20650(18) 0.0202(5) Uani 1 1 d . A 6
O3 O 0.2902(3) 0.2211(3) 0.0914(2) 0.0262(6) Uani 1 1 d . A 6
O4 O 1.0256(3) 0.3257(2) 0.26155(18) 0.0218(6) Uani 1 1 d . A 6
O5 O 1.0069(3) 0.4685(2) 0.21249(18) 0.0218(6) Uani 1 1 d . A 6
O6 O 1.2310(3) 0.4501(3) 0.2933(2) 0.0287(6) Uani 1 1 d . A 6
P1 P 0.03612(17) 0.87979(11) 0.28453(10) 0.0386(3) Uani 1 1 d . C 6

loop_
_atom_site_aniso_label
_atom_site_aniso_U_11
_atom_site_aniso_U_22
_atom_site_aniso_U_33
_atom_site_aniso_U_23
_atom_site_aniso_U_13
_atom_site_aniso_U_12
C1 0.0213(19) 0.0241(19) 0.0180(18) 0.0086(15) 0.0069(15) 0.0047(15)
C2 0.023(2) 0.027(2) 0.0213(19) 0.0068(16) 0.0083(16) 0.0067(16)
C3 0.024(2) 0.022(2) 0.031(2) 0.0079(17) 0.0055(17) 0.0076(16)
C4 0.0196(19) 0.0229(19) 0.027(2) 0.0132(16) 0.0026(16) 0.0031(15)
C5 0.0139(17) 0.0203(18) 0.0166(17) 0.0064(14) 0.0015(14) 0.0007(14)
C6 0.0132(16) 0.0229(19) 0.0163(17) 0.0078(15) 0.0011(14) -0.0003(14)
C7 0.0184(18) 0.029(2) 0.025(2) 0.0162(17) 0.0038(15) 0.0030(16)
C8 0.0173(18) 0.039(2) 0.0191(19) 0.0178(17) 0.0020(15) -0.0017(16)
C9 0.0170(18) 0.036(2) 0.0176(18) 0.0099(17) 0.0038(15) 0.0018(16)
C10 0.0167(17) 0.026(2) 0.0128(17) 0.0047(15) 0.0015(14) 0.0010(15)
C11 0.0185(18) 0.026(2) 0.0163(18) 0.0032(15) 0.0061(15) 0.0052(15)
C12 0.029(2) 0.022(2) 0.0202(19) 0.0051(16) 0.0055(16) 0.0116(16)
C13 0.035(2) 0.0179(18) 0.0205(19) 0.0039(15) 0.0037(17) 0.0062(16)
C14 0.023(2) 0.0222(19) 0.027(2) 0.0111(16) 0.0038(16) 0.0039(16)
C15 0.0184(18) 0.027(2) 0.024(2) 0.0144(17) 0.0020(15) 0.0032(15)
C16 0.033(2) 0.033(2) 0.029(2) 0.0180(19) 0.0064(18) 0.0020(18)
C17 0.039(3) 0.042(3) 0.026(2) 0.020(2) 0.0099(19) 0.004(2)
C18 0.033(2) 0.038(2) 0.0187(19) 0.0139(18) 0.0084(17) 0.0047(19)
C19 0.0194(18) 0.028(2) 0.0179(18) 0.0102(16) 0.0038(15) 0.0025(15)
C20 0.0184(18) 0.027(2) 0.0163(18) 0.0065(15) 0.0048(14) 0.0023(15)
C21 0.030(2) 0.034(2) 0.0174(19) 0.0062(17) 0.0081(17) -0.0008(18)
C22 0.039(3) 0.033(2) 0.018(2) -0.0048(17) 0.0131(19) -0.0017(19)
C23 0.025(2) 0.025(2) 0.028(2) 0.0019(17) 0.0094(17) -0.0028(17)
C24 0.0228(19) 0.0244(19) 0.0183(18) 0.0061(15) 0.0077(15) 0.0027(15)
C25 0.025(2) 0.031(2) 0.028(2) 0.0174(19) 0.0061(17) 0.0005(17)
C26 0.045(3) 0.036(3) 0.049(3) 0.023(2) 0.029(2) 0.012(2)
F1 0.137(4) 0.046(2) 0.151(4) 0.033(2) 0.101(3) 0.031(2)
F2 0.065(2) 0.180(4) 0.096(3) 0.103(3) 0.008(2) 0.019(3)
F3 0.0495(19) 0.0245(15) 0.104(3) 0.0151(16) 0.0346(19) 0.0033(13)
F4 0.153(5) 0.118(4) 0.050(2) 0.035(3) 0.045(3) 0.039(4)
F5 0.0480(18) 0.0413(17) 0.069(2) 0.0199(16) 0.0206(16) 0.0002(14)
F6 0.078(3) 0.080(3) 0.160(4) 0.084(3) 0.084(3) 0.046(2)
Gd1 0.01679(10) 0.01624(10) 0.01245(9) 0.00549(7) 0.00456(7) 0.00355(6)
N1 0.0181(15) 0.0181(15) 0.0174(15) 0.0078(12) 0.0057(12) 0.0025(12)
N2 0.0165(15) 0.0210(16) 0.0142(14) 0.0074(12) 0.0032(12) 0.0025(12)
N3 0.0195(16) 0.0218(16) 0.0176(15) 0.0047(13) 0.0037(13) 0.0055(13)
N4 0.0216(16) 0.0192(16) 0.0197(16) 0.0062(13) 0.0036(13) 0.0039(13)
N5 0.0187(15) 0.0235(16) 0.0169(15) 0.0091(13) 0.0042(12) 0.0027(13)
N6 0.0191(15) 0.0227(16) 0.0160(15) 0.0072(13) 0.0054(12) 0.0050(13)
N7 0.0207(16) 0.0143(15) 0.0209(16) 0.0072(12) 0.0035(13) 0.0018(12)
N8 0.0188(16) 0.0283(17) 0.0152(15) 0.0068(13) 0.0075(13) 0.0023(13)
N9 0.038(2) 0.032(2) 0.029(2) 0.0102(17) 0.0080(17) 0.0015(17)
O1 0.0235(14) 0.0265(14) 0.0193(13) 0.0097(11) 0.0070(11) 0.0052(11)
O2 0.0224(13) 0.0211(13) 0.0172(13) 0.0078(11) 0.0057(11) 0.0018(11)
O3 0.0193(14) 0.0259(15) 0.0300(15) 0.0108(12) 0.0018(12) -0.0028(11)
O4 0.0204(13) 0.0259(14) 0.0205(13) 0.0106(11) 0.0061(11) 0.0031(11)
O5 0.0231(14) 0.0247(14) 0.0195(13) 0.0102(11) 0.0068(11) 0.0040(11)
O6 0.0174(14) 0.0410(18) 0.0256(15) 0.0112(13) 0.0059(12) -0.0007(12)
P1 0.0544(8) 0.0286(6) 0.0554(8) 0.0256(6) 0.0382(7) 0.0209(6)

loop_
_atom_type_symbol
_atom_type_description
_atom_type_scat_dispersion_real
_atom_type_scat_dispersion_imag
_atom_type_scat_source
C C 0.0033 0.0016 'International Tables Vol C Tables 4.2.6.8 and 6.1.1.4'
H H 0.0000 0.0000 'International Tables Vol C Tables 4.2.6.8 and 6.1.1.4'
F F 0.0171 0.0103 'International Tables Vol C Tables 4.2.6.8 and 6.1.1.4'
Gd Gd -0.1653 3.9035 'International Tables Vol C Tables 4.2.6.8 and 6.1.1.4'
N N 0.0061 0.0033 'International Tables Vol C Tables 4.2.6.8 and 6.1.1.4'
O O 0.0106 0.0060 'International Tables Vol C Tables 4.2.6.8 and 6.1.1.4'
P P 0.1023 0.0942 'International Tables Vol C Tables 4.2.6.8 and 6.1.1.4'

loop_
_geom_angle_atom_site_label_1
_geom_angle_atom_site_label_2
_geom_angle_atom_site_label_3
_geom_angle
N1 C1 C2 123.3(4)
N1 C1 H1 118.3
C2 C1 H1 118.3
C3 C2 C1 118.7(4)
C3 C2 H2 120.6
C1 C2 H2 120.6
C2 C3 C4 119.0(4)
C2 C3 H3 120.5
C4 C3 H3 120.5
C3 C4 C5 119.5(4)
C3 C4 H4 120.2
C5 C4 H4 120.2
N1 C5 C4 121.6(3)
N1 C5 C6 116.0(3)
C4 C5 C6 122.4(3)
N2 C6 C7 121.8(4)
N2 C6 C5 115.7(3)
C7 C6 C5 122.4(3)
C8 C7 C6 119.4(4)
C8 C7 H7 120.3
C6 C7 H7 120.3
C9 C8 C7 118.8(4)
C9 C8 H8 120.6
C7 C8 H8 120.6
C8 C9 C10 118.7(4)
C8 C9 H9 120.6
C10 C9 H9 120.6
N2 C10 C9 122.8(4)
N2 C10 C11 115.5(3)
C9 C10 C11 121.7(3)
N3 C11 C10 119.6(3)
N3 C11 H11 120.2
C10 C11 H11 120.2
N3 C12 C13 107.5(3)
N3 C12 H12A 110.2
C13 C12 H12A 110.2
N3 C12 H12B 110.2
C13 C12 H12B 110.2
H12A C12 H12B 108.5
N4 C13 C12 107.3(3)
N4 C13 H13A 110.3
C12 C13 H13A 110.3
N4 C13 H13B 110.3
C12 C13 H13B 110.3
H13A C13 H13B 108.5
N4 C14 C15 119.4(4)
N4 C14 H14 120.3
C15 C14 H14 120.3
N5 C15 C16 123.2(4)
N5 C15 C14 115.5(3)
C16 C15 C14 121.4(4)
C17 C16 C15 117.8(4)
C17 C16 H16 121.1
C15 C16 H16 121.1
C18 C17 C16 119.6(4)
C18 C17 H17 120.2
C16 C17 H17 120.2
C17 C18 C19 119.6(4)
C17 C18 H18 120.2
C19 C18 H18 120.2
N5 C19 C18 121.2(4)
N5 C19 C20 115.9(3)
C18 C19 C20 122.9(4)
N6 C20 C21 121.2(4)
N6 C20 C19 116.0(3)
C21 C20 C19 122.8(4)
C22 C21 C20 119.6(4)
C22 C21 H21 120.2
C20 C21 H21 120.2
C23 C22 C21 119.3(4)
C23 C22 H22 120.3
C21 C22 H22 120.3
C22 C23 C24 118.7(4)
C22 C23 H23 120.7
C24 C23 H23 120.7
N6 C24 C23 123.1(4)
N6 C24 H24 118.5
C23 C24 H24 118.5
N9 C25 C26 179.0(5)
O2 Gd1 O4 134.54(9)
O2 Gd1 O5 161.12(9)
O4 Gd1 O5 51.40(9)
O2 Gd1 O1 51.35(9)
O4 Gd1 O1 143.96(9)
O5 Gd1 O1 138.39(9)
O2 Gd1 N4 77.46(10)
O4 Gd1 N4 74.06(10)
O5 Gd1 N4 118.98(10)
O1 Gd1 N4 74.13(10)
O2 Gd1 N3 121.68(10)
O4 Gd1 N3 75.77(9)
O5 Gd1 N3 76.07(10)
O1 Gd1 N3 75.69(9)
N4 Gd1 N3 64.82(11)
O2 Gd1 N2 113.45(9)
O4 Gd1 N2 111.78(9)
O5 Gd1 N2 66.69(9)
O1 Gd1 N2 73.54(9)
N4 Gd1 N2 123.80(10)
N3 Gd1 N2 63.37(10)
O2 Gd1 N5 65.40(9)
O4 Gd1 N5 70.27(9)
O5 Gd1 N5 111.99(9)
O1 Gd1 N5 108.96(9)
N4 Gd1 N5 63.05(10)
N3 Gd1 N5 123.38(10)
N2 Gd1 N5 173.03(10)
O2 Gd1 N6 90.92(9)
O4 Gd1 N6 76.26(9)
O5 Gd1 N6 72.55(9)
O1 Gd1 N6 136.69(9)
N4 Gd1 N6 122.98(10)
N3 Gd1 N6 146.76(10)
N2 Gd1 N6 112.14(10)
N5 Gd1 N6 61.45(10)
O2 Gd1 N1 72.00(9)
O4 Gd1 N1 137.14(9)
O5 Gd1 N1 93.18(9)
O1 Gd1 N1 77.86(9)
N4 Gd1 N1 147.33(10)
N3 Gd1 N1 123.47(10)
N2 Gd1 N1 61.53(10)
N5 Gd1 N1 112.23(10)
N6 Gd1 N1 69.54(10)
C1 N1 C5 117.8(3)
C1 N1 Gd1 120.6(2)
C5 N1 Gd1 120.7(2)
C6 N2 C10 118.4(3)
C6 N2 Gd1 122.4(2)
C10 N2 Gd1 118.4(2)
C11 N3 C12 119.2(3)
C11 N3 Gd1 122.2(3)
C12 N3 Gd1 118.4(2)
C14 N4 C13 118.9(3)
C14 N4 Gd1 122.7(3)
C13 N4 Gd1 118.3(2)
C19 N5 C15 118.6(3)
C19 N5 Gd1 122.1(2)
C15 N5 Gd1 118.7(2)
C24 N6 C20 118.2(3)
C24 N6 Gd1 119.6(2)
C20 N6 Gd1 120.9(2)
O3 N7 O1 122.2(3)
O3 N7 O2 122.0(3)
O1 N7 O2 115.8(3)
O6 N8 O4 121.8(3)
O6 N8 O5 121.8(3)
O4 N8 O5 116.4(3)
N7 O1 Gd1 95.5(2)
N7 O2 Gd1 97.2(2)
N8 O4 Gd1 96.2(2)
N8 O5 Gd1 95.4(2)
F2 P1 F6 93.7(3)
F2 P1 F3 95.7(3)
F6 P1 F3 92.4(2)
F2 P1 F5 89.4(2)
F6 P1 F5 176.3(3)
F3 P1 F5 89.42(17)
F2 P1 F1 90.2(3)
F6 P1 F1 90.5(2)
F3 P1 F1 173.3(3)
F5 P1 F1 87.3(2)
F2 P1 F4 176.2(3)
F6 P1 F4 88.8(3)
F3 P1 F4 87.0(2)
F5 P1 F4 88.0(3)
F1 P1 F4 86.9(3)

loop_
_geom_bond_atom_site_label_1
_geom_bond_atom_site_label_2
_geom_bond_distance
C1 N1 1.345(5)
C1 C2 1.378(5)
C1 H1 0.9500
C2 C3 1.378(6)
C2 H2 0.9500
C3 C4 1.381(6)
C3 H3 0.9500
C4 C5 1.391(5)
C4 H4 0.9500
C5 N1 1.353(5)
C5 C6 1.487(5)
C6 N2 1.340(5)
C6 C7 1.391(5)
C7 C8 1.389(6)
C7 H7 0.9500
C8 C9 1.383(6)
C8 H8 0.9500
C9 C10 1.384(5)
C9 H9 0.9500
C10 N2 1.352(5)
C10 C11 1.472(6)
C11 N3 1.263(5)
C11 H11 0.9500
C12 N3 1.467(5)
C12 C13 1.525(6)
C12 H12A 0.9900
C12 H12B 0.9900
C13 N4 1.462(5)
C13 H13A 0.9900
C13 H13B 0.9900
C14 N4 1.268(5)
C14 C15 1.472(6)
C14 H14 0.9500
C15 N5 1.344(5)
C15 C16 1.390(6)
C16 C17 1.386(7)
C16 H16 0.9500
C17 C18 1.371(6)
C17 H17 0.9500
C18 C19 1.402(5)
C18 H18 0.9500
C19 N5 1.342(5)
C19 C20 1.482(6)
C20 N6 1.358(5)
C20 C21 1.392(5)
C21 C22 1.377(6)
C21 H21 0.9500
C22 C23 1.376(6)
C22 H22 0.9500
C23 C24 1.381(5)
C23 H23 0.9500
C24 N6 1.341(5)
C24 H24 0.9500
C25 N9 1.136(6)
C25 C26 1.461(6)
C26 H26A 0.9800
C26 H26B 0.9800
C26 H26C 0.9800
F1 P1 1.609(4)
F2 P1 1.530(4)
F3 P1 1.563(3)
F4 P1 1.620(5)
F5 P1 1.587(3)
F6 P1 1.563(4)
Gd1 O2 2.475(3)
Gd1 O4 2.490(3)
Gd1 O5 2.505(3)
Gd1 O1 2.512(3)
Gd1 N4 2.519(3)
Gd1 N3 2.525(3)
Gd1 N2 2.588(3)
Gd1 N5 2.602(3)
Gd1 N6 2.610(3)
Gd1 N1 2.617(3)
N7 O3 1.220(4)
N7 O1 1.273(4)
N7 O2 1.277(4)
N8 O6 1.227(4)
N8 O4 1.272(4)
N8 O5 1.276(4)

loop_
_geom_torsion_atom_site_label_1
_geom_torsion_atom_site_label_2
_geom_torsion_atom_site_label_3
_geom_torsion_atom_site_label_4
_geom_torsion
N1 C1 C2 C3 -0.8(6)
C1 C2 C3 C4 2.2(6)
C2 C3 C4 C5 -1.2(6)
C3 C4 C5 N1 -1.3(6)
C3 C4 C5 C6 176.7(4)
N1 C5 C6 N2 -0.1(5)
C4 C5 C6 N2 -178.2(3)
N1 C5 C6 C7 178.2(3)
C4 C5 C6 C7 0.1(6)
N2 C6 C7 C8 3.3(6)
C5 C6 C7 C8 -174.9(3)
C6 C7 C8 C9 -0.9(6)
C7 C8 C9 C10 -1.6(6)
C8 C9 C10 N2 1.9(6)
C8 C9 C10 C11 -179.0(3)
N2 C10 C11 N3 -8.3(5)
C9 C10 C11 N3 172.5(4)
N3 C12 C13 N4 -52.7(4)
N4 C14 C15 N5 -7.0(5)
N4 C14 C15 C16 173.9(4)
N5 C15 C16 C17 1.9(6)
C14 C15 C16 C17 -179.1(4)
C15 C16 C17 C18 -1.5(7)
C16 C17 C18 C19 -0.8(7)
C17 C18 C19 N5 2.9(6)
C17 C18 C19 C20 -174.4(4)
N5 C19 C20 N6 -1.5(5)
C18 C19 C20 N6 176.0(4)
N5 C19 C20 C21 -179.0(4)
C18 C19 C20 C21 -1.5(6)
N6 C20 C21 C22 -0.8(6)
C19 C20 C21 C22 176.6(4)
C20 C21 C22 C23 0.2(7)
C21 C22 C23 C24 0.1(7)
C22 C23 C24 N6 0.2(6)
C2 C1 N1 C5 -1.5(6)
C2 C1 N1 Gd1 168.1(3)
C4 C5 N1 C1 2.6(5)
C6 C5 N1 C1 -175.5(3)
C4 C5 N1 Gd1 -167.0(3)
C6 C5 N1 Gd1 14.8(4)
O2 Gd1 N1 C1 44.4(3)
O4 Gd1 N1 C1 -92.8(3)
O5 Gd1 N1 C1 -123.7(3)
O1 Gd1 N1 C1 97.4(3)
N4 Gd1 N1 C1 66.0(3)
N3 Gd1 N1 C1 161.0(3)
N2 Gd1 N1 C1 175.1(3)
N5 Gd1 N1 C1 -8.3(3)
N6 Gd1 N1 C1 -53.6(3)
O2 Gd1 N1 C5 -146.3(3)
O4 Gd1 N1 C5 76.5(3)
O5 Gd1 N1 C5 45.7(3)
O1 Gd1 N1 C5 -93.3(3)
N4 Gd1 N1 C5 -124.6(3)
N3 Gd1 N1 C5 -29.7(3)
N2 Gd1 N1 C5 -15.6(2)
N5 Gd1 N1 C5 161.0(3)
N6 Gd1 N1 C5 115.7(3)
C7 C6 N2 C10 -3.0(5)
C5 C6 N2 C10 175.3(3)
C7 C6 N2 Gd1 166.5(3)
C5 C6 N2 Gd1 -15.2(4)
C9 C10 N2 C6 0.4(5)
C11 C10 N2 C6 -178.8(3)
C9 C10 N2 Gd1 -169.5(3)
C11 C10 N2 Gd1 11.2(4)
O2 Gd1 N2 C6 67.7(3)
O4 Gd1 N2 C6 -117.0(3)
O5 Gd1 N2 C6 -91.7(3)
O1 Gd1 N2 C6 100.8(3)
N4 Gd1 N2 C6 158.0(3)
N3 Gd1 N2 C6 -177.3(3)
N6 Gd1 N2 C6 -33.6(3)
N1 Gd1 N2 C6 15.9(3)
O2 Gd1 N2 C10 -122.8(3)
O4 Gd1 N2 C10 52.5(3)
O5 Gd1 N2 C10 77.8(3)
O1 Gd1 N2 C10 -89.7(3)
N4 Gd1 N2 C10 -32.4(3)
N3 Gd1 N2 C10 -7.7(2)
N6 Gd1 N2 C10 136.0(3)
N1 Gd1 N2 C10 -174.6(3)
C10 C11 N3 C12 176.3(3)
C10 C11 N3 Gd1 1.0(5)
C13 C12 N3 C11 -134.1(4)
C13 C12 N3 Gd1 41.5(4)
O2 Gd1 N3 C11 105.7(3)
O4 Gd1 N3 C11 -120.4(3)
O5 Gd1 N3 C11 -67.3(3)
O1 Gd1 N3 C11 81.9(3)
N4 Gd1 N3 C11 160.8(3)
N2 Gd1 N3 C11 3.4(3)
N5 Gd1 N3 C11 -174.6(3)
N6 Gd1 N3 C11 -86.9(3)
N1 Gd1 N3 C11 17.3(3)
O2 Gd1 N3 C12 -69.7(3)
O4 Gd1 N3 C12 64.2(3)
O5 Gd1 N3 C12 117.4(3)
O1 Gd1 N3 C12 -93.5(3)
N4 Gd1 N3 C12 -14.6(3)
N2 Gd1 N3 C12 -172.0(3)
N5 Gd1 N3 C12 10.0(3)
N6 Gd1 N3 C12 97.7(3)
N1 Gd1 N3 C12 -158.1(2)
C15 C14 N4 C13 177.6(3)
C15 C14 N4 Gd1 0.2(5)
C12 C13 N4 C14 -133.9(4)
C12 C13 N4 Gd1 43.7(4)
O2 Gd1 N4 C14 -65.1(3)
O4 Gd1 N4 C14 79.0(3)
O5 Gd1 N4 C14 104.9(3)
O1 Gd1 N4 C14 -118.1(3)
N3 Gd1 N4 C14 160.5(3)
N2 Gd1 N4 C14 -175.1(3)
N5 Gd1 N4 C14 3.4(3)
N6 Gd1 N4 C14 17.7(4)
N1 Gd1 N4 C14 -86.2(4)
O2 Gd1 N4 C13 117.4(3)
O4 Gd1 N4 C13 -98.4(3)
O5 Gd1 N4 C13 -72.5(3)
O1 Gd1 N4 C13 64.4(3)
N3 Gd1 N4 C13 -16.9(3)
N2 Gd1 N4 C13 7.5(3)
N5 Gd1 N4 C13 -174.0(3)
N6 Gd1 N4 C13 -159.7(3)
N1 Gd1 N4 C13 96.4(3)
C18 C19 N5 C15 -2.5(6)
C20 C19 N5 C15 175.0(3)
C18 C19 N5 Gd1 168.2(3)
C20 C19 N5 Gd1 -14.3(4)
C16 C15 N5 C19 0.1(6)
C14 C15 N5 C19 -179.0(3)
C16 C15 N5 Gd1 -170.9(3)
C14 C15 N5 Gd1 10.0(4)
O2 Gd1 N5 C19 -89.8(3)
O4 Gd1 N5 C19 100.5(3)
O5 Gd1 N5 C19 69.8(3)
O1 Gd1 N5 C19 -117.8(3)
N4 Gd1 N5 C19 -177.8(3)
N3 Gd1 N5 C19 157.2(3)
N6 Gd1 N5 C19 15.8(3)
N1 Gd1 N5 C19 -33.5(3)
O2 Gd1 N5 C15 80.9(3)
O4 Gd1 N5 C15 -88.8(3)
O5 Gd1 N5 C15 -119.5(3)
O1 Gd1 N5 C15 52.9(3)
N4 Gd1 N5 C15 -7.1(3)
N3 Gd1 N5 C15 -32.1(3)
N6 Gd1 N5 C15 -173.5(3)
N1 Gd1 N5 C15 137.2(3)
C23 C24 N6 C20 -0.9(6)
C23 C24 N6 Gd1 166.5(3)
C21 C20 N6 C24 1.2(6)
C19 C20 N6 C24 -176.4(3)
C21 C20 N6 Gd1 -166.0(3)
C19 C20 N6 Gd1 16.4(4)
O2 Gd1 N6 C24 -122.3(3)
O4 Gd1 N6 C24 101.8(3)
O5 Gd1 N6 C24 48.4(3)
O1 Gd1 N6 C24 -95.6(3)
N4 Gd1 N6 C24 162.1(3)
N3 Gd1 N6 C24 68.4(3)
N2 Gd1 N6 C24 -6.4(3)
N5 Gd1 N6 C24 176.6(3)
N1 Gd1 N6 C24 -51.9(3)
O2 Gd1 N6 C20 44.8(3)
O4 Gd1 N6 C20 -91.1(3)
O5 Gd1 N6 C20 -144.5(3)
O1 Gd1 N6 C20 71.4(3)
N4 Gd1 N6 C20 -30.9(3)
N3 Gd1 N6 C20 -124.6(3)
N2 Gd1 N6 C20 160.6(3)
N5 Gd1 N6 C20 -16.4(3)
N1 Gd1 N6 C20 115.1(3)
O3 N7 O1 Gd1 176.5(3)
O2 N7 O1 Gd1 -3.6(3)
O2 Gd1 O1 N7 2.12(18)
O4 Gd1 O1 N7 117.4(2)
O5 Gd1 O1 N7 -155.41(18)
N4 Gd1 O1 N7 88.6(2)
N3 Gd1 O1 N7 156.0(2)
N2 Gd1 O1 N7 -138.0(2)
N5 Gd1 O1 N7 35.2(2)
N6 Gd1 O1 N7 -33.0(3)
N1 Gd1 O1 N7 -74.4(2)
O3 N7 O2 Gd1 -176.4(3)
O1 N7 O2 Gd1 3.6(3)
O4 Gd1 O2 N7 -133.86(19)
O5 Gd1 O2 N7 126.2(3)
O1 Gd1 O2 N7 -2.12(18)
N4 Gd1 O2 N7 -81.7(2)
N3 Gd1 O2 N7 -32.2(2)
N2 Gd1 O2 N7 40.0(2)
N5 Gd1 O2 N7 -147.6(2)
N6 Gd1 O2 N7 154.7(2)
N1 Gd1 O2 N7 86.5(2)
O6 N8 O4 Gd1 171.5(3)
O5 N8 O4 Gd1 -7.3(3)
O2 Gd1 O4 N8 -151.69(18)
O5 Gd1 O4 N8 4.24(18)
O1 Gd1 O4 N8 126.2(2)
N4 Gd1 O4 N8 155.0(2)
N3 Gd1 O4 N8 87.6(2)
N2 Gd1 O4 N8 34.4(2)
N5 Gd1 O4 N8 -138.5(2)
N6 Gd1 O4 N8 -74.2(2)
N1 Gd1 O4 N8 -36.7(3)
O6 N8 O5 Gd1 -171.5(3)
O4 N8 O5 Gd1 7.2(3)
O2 Gd1 O5 N8 111.8(3)
O4 Gd1 O5 N8 -4.22(18)
O1 Gd1 O5 N8 -135.46(19)
N4 Gd1 O5 N8 -36.7(2)
N3 Gd1 O5 N8 -87.0(2)
N2 Gd1 O5 N8 -153.7(2)
N5 Gd1 O5 N8 33.8(2)
N6 Gd1 O5 N8 81.9(2)
N1 Gd1 O5 N8 149.3(2)
